data_7115523
loop_
_publ_author_name
'Michael H. Holthausen'
'Tayseer Mahdi'
'Christoph Schlepphorst'
'Lindsay J. Hounjet'
'Jan J. Weigand'
'Douglas W. Stephan'

_publ_section_title
;
 Frustrated Lewis pair-mediated C-O or C-H bond activation of ethers
;
_journal_name_full Chem.Commun.
_journal_page_first 10038
_journal_paper_doi 10.1039/C4cc01922A
_journal_volume 50
_journal_year 2014
_chemical_formula_moiety 'C31 H38 P, C F3 O3 S'
_chemical_formula_sum 'C32 H38 F3 O3 P S'
_chemical_formula_weight 590.65
_chemical_name_systematic
;
 ?
;
_space_group_IT_number 14
_symmetry_cell_setting monoclinic
_symmetry_space_group_name_Hall '-P 2ybc'
_symmetry_space_group_name_H-M 'P 1 21/c 1'
_atom_sites_solution_hydrogens geom
_atom_sites_solution_primary direct
_atom_sites_solution_secondary difmap
_audit_creation_method SHELXL-97
_cell_angle_alpha 90.00
_cell_angle_beta 93.4360(10)
_cell_angle_gamma 90.00
_cell_formula_units_Z 4
_cell_length_a 9.70330(10)
_cell_length_b 17.8716(2)
_cell_length_c 16.8564(2)
_cell_measurement_reflns_used 900
_cell_measurement_temperature 153(2)
_cell_measurement_theta_max 75
_cell_measurement_theta_min 1
_cell_volume 2917.87(6)
_computing_cell_refinement 'SAINT (Bruker AXS, 2000)'
_computing_data_collection 'SMART (Bruker AXS, 2000)'
_computing_data_reduction 'SAINT,SADABS (Bruker AXS, 2000)'
_computing_molecular_graphics
;
ORTEP3,L.J. Farrugia, J. Appl. Cryst. (1997) 30, 565
;
_computing_structure_refinement
;
SHELXL-97, G. M. Sheldrick, Acta Cryst. (2008) A64, 112-122
;
_computing_structure_solution
;
SHELXS-97 , G. M. Sheldrick, Acta Cryst. (2008) A64, 112-122
;
_diffrn_ambient_temperature 153(1)
_diffrn_detector_area_resol_mean 80
_diffrn_measured_fraction_theta_full 0.973
_diffrn_measured_fraction_theta_max 0.973
_diffrn_measurement_device_type 'CCD area detector'
_diffrn_measurement_method 'Omega and Phi scans'
_diffrn_radiation_monochromator goebel-mirror
_diffrn_radiation_source 'rotating anode'
_diffrn_radiation_type CuK\a
_diffrn_radiation_wavelength 1.54178
_diffrn_reflns_av_R_equivalents 0.0349
_diffrn_reflns_av_sigmaI/netI 0.0297
_diffrn_reflns_limit_h_max 11
_diffrn_reflns_limit_h_min -11
_diffrn_reflns_limit_k_max 21
_diffrn_reflns_limit_k_min -18
_diffrn_reflns_limit_l_max 19
_diffrn_reflns_limit_l_min -20
_diffrn_reflns_number 16702
_diffrn_reflns_theta_full 68.22
_diffrn_reflns_theta_max 68.22
_diffrn_reflns_theta_min 3.61
_exptl_absorpt_coefficient_mu 1.941
_exptl_absorpt_correction_T_max 0.8924
_exptl_absorpt_correction_T_min 0.6323
_exptl_absorpt_correction_type multi-scan
_exptl_absorpt_process_details
; 
 Corrections were done with the SADABS program, utilizing the none merged
 raw data obtained from the integration process. Integration and final cell
 refinement were done with SAINT.

 SADABS reports ratio of Tmin/Tmax = 0.694747

;
_exptl_crystal_colour colourless
_exptl_crystal_density_diffrn 1.345
_exptl_crystal_density_method 'not measured'
_exptl_crystal_description rod
_exptl_crystal_F_000 1248
_exptl_crystal_size_max 0.26
_exptl_crystal_size_mid 0.06
_exptl_crystal_size_min 0.06
_refine_diff_density_max 0.359
_refine_diff_density_min -0.313
_refine_diff_density_rms 0.049
_refine_ls_extinction_method none
_refine_ls_goodness_of_fit_ref 1.052
_refine_ls_hydrogen_treatment noref
_refine_ls_matrix_type full
_refine_ls_number_parameters 365
_refine_ls_number_reflns 5200
_refine_ls_number_restraints 0
_refine_ls_restrained_S_all 1.052
_refine_ls_R_factor_all 0.0467
_refine_ls_R_factor_gt 0.0392
_refine_ls_shift/su_max 0.001
_refine_ls_shift/su_mean 0.000
_refine_ls_structure_factor_coef Fsqd
_refine_ls_weighting_details 'calc w=1/[\s^2^(Fo^2^)+(0.0669P)^2^+0.4977P] where P=(Fo^2^+2Fc^2^)/3'
_refine_ls_weighting_scheme calc
_refine_ls_wR_factor_gt 0.1061
_refine_ls_wR_factor_ref 0.1097
_reflns_number_gt 4373
_reflns_number_total 5200
_reflns_threshold_expression >2sigma(I)
_cod_data_source_file c4cc01922a2.cif
_cod_data_source_block sad
_cod_original_sg_symbol_H-M 'P 21/c'
_cod_database_code 7115523

loop_
_symmetry_equiv_pos_as_xyz
'x, y, z'
'-x, y+1/2, -z+1/2'
'-x, -y, -z'
'x, -y-1/2, z-1/2'

loop_
_atom_site_label
_atom_site_type_symbol
_atom_site_fract_x
_atom_site_fract_y
_atom_site_fract_z
_atom_site_U_iso_or_equiv
_atom_site_adp_type
_atom_site_occupancy
_atom_site_symmetry_multiplicity
_atom_site_calc_flag
_atom_site_refinement_flags
C1 C 0.33212(17) 0.10847(9) 0.87388(10) 0.0213(3) Uani 1 1 d .
C2 C 0.46523(17) 0.15288(9) 0.89775(10) 0.0227(4) Uani 1 1 d .
C3 C 0.50333(19) 0.22025(10) 0.86443(10) 0.0273(4) Uani 1 1 d .
H3 H 0.4458 0.2419 0.8230 0.033 Uiso 1 1 calc R
C4 C 0.62443(19) 0.25658(11) 0.89068(11) 0.0309(4) Uani 1 1 d .
H4 H 0.6492 0.3024 0.8669 0.037 Uiso 1 1 calc R
C5 C 0.70886(19) 0.22611(11) 0.95134(11) 0.0313(4) Uani 1 1 d .
H5 H 0.7927 0.2502 0.9685 0.038 Uiso 1 1 calc R
C6 C 0.67016(19) 0.16026(11) 0.98678(11) 0.0304(4) Uani 1 1 d .
H6 H 0.7269 0.1396 1.0291 0.036 Uiso 1 1 calc R
C7 C 0.54965(18) 0.12433(10) 0.96108(10) 0.0257(4) Uani 1 1 d .
H7 H 0.5236 0.0796 0.9867 0.031 Uiso 1 1 calc R
C8 C 0.23860(17) 0.11555(9) 0.94452(10) 0.0218(3) Uani 1 1 d .
C9 C 0.18023(18) 0.18446(10) 0.96110(10) 0.0248(4) Uani 1 1 d .
H9 H 0.1967 0.2263 0.9283 0.030 Uiso 1 1 calc R
C10 C 0.09806(18) 0.19255(11) 1.02525(11) 0.0292(4) Uani 1 1 d .
H10 H 0.0553 0.2393 1.0346 0.035 Uiso 1 1 calc R
C11 C 0.0781(2) 0.13299(12) 1.07565(11) 0.0341(4) Uani 1 1 d .
H11 H 0.0220 0.1386 1.1196 0.041 Uiso 1 1 calc R
C12 C 0.1404(2) 0.06513(12) 1.06150(11) 0.0351(4) Uani 1 1 d .
H12 H 0.1292 0.0244 1.0967 0.042 Uiso 1 1 calc R
C13 C 0.21969(19) 0.05606(10) 0.99594(11) 0.0288(4) Uani 1 1 d .
H13 H 0.2610 0.0090 0.9863 0.035 Uiso 1 1 calc R
C14 C 0.36199(17) 0.02732(9) 0.84852(10) 0.0227(4) Uani 1 1 d .
C15 C 0.25420(18) -0.02398(10) 0.83581(10) 0.0258(4) Uani 1 1 d .
H15 H 0.1632 -0.0100 0.8475 0.031 Uiso 1 1 calc R
C16 C 0.2780(2) -0.09478(10) 0.80646(11) 0.0316(4) Uani 1 1 d .
H16 H 0.2032 -0.1286 0.7975 0.038 Uiso 1 1 calc R
C17 C 0.4098(2) -0.11655(11) 0.79004(12) 0.0362(5) Uani 1 1 d .
H17 H 0.4263 -0.1656 0.7710 0.043 Uiso 1 1 calc R
C18 C 0.5179(2) -0.06628(12) 0.80150(12) 0.0373(5) Uani 1 1 d .
H18 H 0.6087 -0.0807 0.7898 0.045 Uiso 1 1 calc R
C19 C 0.49407(19) 0.00519(11) 0.83008(11) 0.0290(4) Uani 1 1 d .
H19 H 0.5687 0.0394 0.8371 0.035 Uiso 1 1 calc R
C20 C 0.06769(17) 0.11589(10) 0.75440(10) 0.0238(4) Uani 1 1 d .
H20 H 0.0716 0.0622 0.7380 0.029 Uiso 1 1 calc R
C21 C -0.03028(18) 0.12378(10) 0.82197(11) 0.0271(4) Uani 1 1 d .
H21A H -0.0007 0.0895 0.8659 0.033 Uiso 1 1 calc R
H21B H -0.0260 0.1756 0.8427 0.033 Uiso 1 1 calc R
C22 C -0.17831(19) 0.10546(12) 0.79282(12) 0.0328(4) Uani 1 1 d .
H22A H -0.1836 0.0525 0.7757 0.039 Uiso 1 1 calc R
H22B H -0.2398 0.1120 0.8371 0.039 Uiso 1 1 calc R
C23 C -0.2272(2) 0.15493(14) 0.72453(13) 0.0419(5) Uani 1 1 d .
H23A H -0.2267 0.2078 0.7421 0.050 Uiso 1 1 calc R
H23B H -0.3230 0.1414 0.7067 0.050 Uiso 1 1 calc R
C24 C -0.1332(2) 0.14588(13) 0.65570(12) 0.0402(5) Uani 1 1 d .
H24A H -0.1389 0.0938 0.6359 0.048 Uiso 1 1 calc R
H24B H -0.1649 0.1795 0.6116 0.048 Uiso 1 1 calc R
C25 C 0.01529(19) 0.16417(11) 0.68162(11) 0.0316(4) Uani 1 1 d .
H25A H 0.0225 0.2178 0.6958 0.038 Uiso 1 1 calc R
H25B H 0.0746 0.1550 0.6368 0.038 Uiso 1 1 calc R
C26 C 0.35639(18) 0.13752(10) 0.69935(10) 0.0250(4) Uani 1 1 d .
H26 H 0.4522 0.1314 0.7238 0.030 Uiso 1 1 calc R
C27 C 0.3253(2) 0.06748(11) 0.64875(11) 0.0306(4) Uani 1 1 d .
H27A H 0.3295 0.0225 0.6831 0.037 Uiso 1 1 calc R
H27B H 0.2311 0.0710 0.6230 0.037 Uiso 1 1 calc R
C28 C 0.4310(2) 0.06053(13) 0.58510(13) 0.0447(5) Uani 1 1 d .
H28A H 0.5242 0.0530 0.6111 0.054 Uiso 1 1 calc R
H28B H 0.4085 0.0163 0.5514 0.054 Uiso 1 1 calc R
C29 C 0.4313(3) 0.13054(14) 0.53322(13) 0.0502(6) Uani 1 1 d .
H29A H 0.5034 0.1255 0.4945 0.060 Uiso 1 1 calc R
H29B H 0.3409 0.1350 0.5030 0.060 Uiso 1 1 calc R
C30 C 0.4579(2) 0.20087(13) 0.58192(12) 0.0405(5) Uani 1 1 d .
H30A H 0.4495 0.2450 0.5465 0.049 Uiso 1 1 calc R
H30B H 0.5534 0.1996 0.6061 0.049 Uiso 1 1 calc R
C31 C 0.3570(2) 0.20888(11) 0.64756(11) 0.0313(4) Uani 1 1 d .
H31A H 0.2629 0.2180 0.6235 0.038 Uiso 1 1 calc R
H31B H 0.3837 0.2524 0.6814 0.038 Uiso 1 1 calc R
C32 C 0.0437(4) 0.41449(15) 0.90932(15) 0.0640(8) Uani 1 1 d .
O1 O 0.06607(19) 0.43580(8) 0.76136(9) 0.0512(4) Uani 1 1 d .
O2 O 0.22214(18) 0.34592(10) 0.82901(11) 0.0576(5) Uani 1 1 d .
O3 O -0.0168(2) 0.31623(9) 0.80390(12) 0.0670(5) Uani 1 1 d .
F1 F 0.1367(3) 0.46666(10) 0.93207(11) 0.1138(9) Uani 1 1 d .
F2 F 0.0474(2) 0.36425(10) 0.96748(9) 0.0839(6) Uani 1 1 d .
F3 F -0.0770(3) 0.44634(14) 0.90538(12) 0.1307(11) Uani 1 1 d .
P1 P 0.24246(4) 0.14890(2) 0.78175(2) 0.02042(12) Uani 1 1 d .
S1 S 0.08457(6) 0.37403(3) 0.81493(3) 0.03813(15) Uani 1 1 d .
H1 H 0.2295(18) 0.2200(10) 0.7923(11) 0.020(4) Uiso 1 1 d .

loop_
_atom_site_aniso_label
_atom_site_aniso_U_11
_atom_site_aniso_U_22
_atom_site_aniso_U_33
_atom_site_aniso_U_23
_atom_site_aniso_U_13
_atom_site_aniso_U_12
C1 0.0204(8) 0.0231(9) 0.0202(8) 0.0018(6) -0.0001(7) 0.0009(6)
C2 0.0211(8) 0.0261(9) 0.0211(8) -0.0023(6) 0.0027(7) 0.0004(7)
C3 0.0283(9) 0.0299(10) 0.0234(9) 0.0020(7) -0.0016(7) -0.0012(7)
C4 0.0325(10) 0.0317(10) 0.0285(9) -0.0002(7) 0.0021(8) -0.0078(8)
C5 0.0246(9) 0.0399(11) 0.0292(9) -0.0080(8) -0.0016(8) -0.0049(8)
C6 0.0277(9) 0.0382(11) 0.0246(9) -0.0021(8) -0.0039(8) 0.0043(8)
C7 0.0261(9) 0.0272(9) 0.0236(9) 0.0009(7) 0.0014(7) 0.0017(7)
C8 0.0199(8) 0.0272(9) 0.0180(8) 0.0001(6) -0.0003(7) -0.0010(7)
C9 0.0274(9) 0.0272(9) 0.0196(8) 0.0001(7) -0.0007(7) -0.0001(7)
C10 0.0266(9) 0.0357(10) 0.0251(9) -0.0074(7) -0.0009(7) 0.0025(8)
C11 0.0310(10) 0.0486(12) 0.0233(9) -0.0037(8) 0.0066(8) -0.0031(9)
C12 0.0387(11) 0.0407(11) 0.0264(9) 0.0085(8) 0.0062(8) -0.0041(9)
C13 0.0303(9) 0.0286(10) 0.0275(9) 0.0045(7) 0.0020(8) 0.0021(7)
C14 0.0252(9) 0.0231(9) 0.0196(8) 0.0020(6) 0.0002(7) 0.0015(7)
C15 0.0250(9) 0.0260(9) 0.0260(9) 0.0030(7) -0.0004(7) 0.0010(7)
C16 0.0374(11) 0.0262(9) 0.0304(10) 0.0013(7) -0.0049(8) -0.0029(8)
C17 0.0462(12) 0.0282(10) 0.0333(10) -0.0074(8) -0.0040(9) 0.0091(9)
C18 0.0324(10) 0.0411(11) 0.0383(11) -0.0086(9) 0.0007(9) 0.0117(9)
C19 0.0248(9) 0.0319(10) 0.0300(9) -0.0035(7) 0.0006(8) 0.0014(7)
C20 0.0198(8) 0.0263(9) 0.0251(9) -0.0024(7) 0.0000(7) -0.0010(7)
C21 0.0249(9) 0.0304(10) 0.0262(9) 0.0012(7) 0.0026(8) -0.0013(7)
C22 0.0239(9) 0.0403(11) 0.0349(10) -0.0027(8) 0.0061(8) -0.0036(8)
C23 0.0256(10) 0.0584(14) 0.0415(12) 0.0039(10) 0.0001(9) 0.0034(9)
C24 0.0337(11) 0.0570(14) 0.0291(10) 0.0044(9) -0.0040(9) 0.0014(10)
C25 0.0299(10) 0.0383(11) 0.0266(9) 0.0057(8) 0.0009(8) 0.0001(8)
C26 0.0235(9) 0.0317(10) 0.0198(8) 0.0036(7) 0.0017(7) -0.0006(7)
C27 0.0360(10) 0.0322(10) 0.0240(9) -0.0003(7) 0.0050(8) -0.0003(8)
C28 0.0534(13) 0.0486(13) 0.0338(11) -0.0055(9) 0.0162(10) 0.0025(10)
C29 0.0583(15) 0.0632(16) 0.0308(11) 0.0035(10) 0.0170(11) -0.0029(12)
C30 0.0363(11) 0.0540(13) 0.0317(10) 0.0147(9) 0.0063(9) -0.0049(10)
C31 0.0332(10) 0.0332(10) 0.0274(9) 0.0074(8) 0.0013(8) -0.0039(8)
C32 0.107(2) 0.0487(15) 0.0363(13) 0.0066(11) 0.0058(14) 0.0339(16)
O1 0.0836(12) 0.0339(8) 0.0358(8) 0.0038(6) 0.0002(8) 0.0084(8)
O2 0.0571(10) 0.0514(10) 0.0641(11) 0.0001(8) 0.0028(9) 0.0140(8)
O3 0.0762(13) 0.0372(9) 0.0846(14) 0.0055(9) -0.0213(11) -0.0078(9)
F1 0.228(3) 0.0500(10) 0.0583(11) -0.0172(8) -0.0326(13) 0.0040(13)
F2 0.1296(16) 0.0781(11) 0.0456(9) 0.0227(8) 0.0190(9) 0.0365(11)
F3 0.165(2) 0.159(2) 0.0716(12) 0.0211(13) 0.0374(13) 0.1253(19)
P1 0.0194(2) 0.0223(2) 0.0195(2) 0.00145(15) 0.00074(16) -0.00021(16)
S1 0.0531(3) 0.0271(3) 0.0335(3) -0.00048(19) -0.0033(2) 0.0077(2)

loop_
_atom_type_symbol
_atom_type_description
_atom_type_scat_dispersion_real
_atom_type_scat_dispersion_imag
_atom_type_scat_source
C C 0.0181 0.0091 'International Tables Vol C Tables 4.2.6.8 and 6.1.1.4'
H H 0.0000 0.0000 'International Tables Vol C Tables 4.2.6.8 and 6.1.1.4'
O O 0.0492 0.0322 'International Tables Vol C Tables 4.2.6.8 and 6.1.1.4'
F F 0.0727 0.0534 'International Tables Vol C Tables 4.2.6.8 and 6.1.1.4'
P P 0.2955 0.4335 'International Tables Vol C Tables 4.2.6.8 and 6.1.1.4'
S S 0.3331 0.5567 'International Tables Vol C Tables 4.2.6.8 and 6.1.1.4'

loop_
_geom_angle_atom_site_label_1
_geom_angle_atom_site_label_2
_geom_angle_atom_site_label_3
_geom_angle
C14 C1 C8 114.76(13)
C14 C1 C2 112.69(13)
C8 C1 C2 106.09(13)
C14 C1 P1 102.57(11)
C8 C1 P1 109.96(11)
C2 C1 P1 110.82(11)
C3 C2 C7 117.77(16)
C3 C2 C1 125.29(15)
C7 C2 C1 116.84(15)
C2 C3 C4 121.10(17)
C2 C3 H3 119.5
C4 C3 H3 119.5
C5 C4 C3 120.19(17)
C5 C4 H4 119.9
C3 C4 H4 119.9
C6 C5 C4 119.38(17)
C6 C5 H5 120.3
C4 C5 H5 120.3
C7 C6 C5 120.49(17)
C7 C6 H6 119.8
C5 C6 H6 119.8
C6 C7 C2 120.98(17)
C6 C7 H7 119.5
C2 C7 H7 119.5
C13 C8 C9 118.77(15)
C13 C8 C1 121.55(15)
C9 C8 C1 119.50(15)
C10 C9 C8 120.55(16)
C10 C9 H9 119.7
C8 C9 H9 119.7
C11 C10 C9 120.42(17)
C11 C10 H10 119.8
C9 C10 H10 119.8
C12 C11 C10 119.37(17)
C12 C11 H11 120.3
C10 C11 H11 120.3
C11 C12 C13 120.47(17)
C11 C12 H12 119.8
C13 C12 H12 119.8
C8 C13 C12 120.33(17)
C8 C13 H13 119.8
C12 C13 H13 119.8
C19 C14 C15 117.99(16)
C19 C14 C1 121.23(15)
C15 C14 C1 120.48(15)
C16 C15 C14 121.04(16)
C16 C15 H15 119.5
C14 C15 H15 119.5
C17 C16 C15 120.38(18)
C17 C16 H16 119.8
C15 C16 H16 119.8
C16 C17 C18 119.48(18)
C16 C17 H17 120.3
C18 C17 H17 120.3
C17 C18 C19 120.24(18)
C17 C18 H18 119.9
C19 C18 H18 119.9
C18 C19 C14 120.84(18)
C18 C19 H19 119.6
C14 C19 H19 119.6
C21 C20 C25 110.24(14)
C21 C20 P1 112.96(12)
C25 C20 P1 105.87(12)
C21 C20 H20 109.2
C25 C20 H20 109.2
P1 C20 H20 109.2
C22 C21 C20 110.78(15)
C22 C21 H21A 109.5
C20 C21 H21A 109.5
C22 C21 H21B 109.5
C20 C21 H21B 109.5
H21A C21 H21B 108.1
C23 C22 C21 111.56(16)
C23 C22 H22A 109.3
C21 C22 H22A 109.3
C23 C22 H22B 109.3
C21 C22 H22B 109.3
H22A C22 H22B 108.0
C22 C23 C24 110.11(17)
C22 C23 H23A 109.6
C24 C23 H23A 109.6
C22 C23 H23B 109.6
C24 C23 H23B 109.6
H23A C23 H23B 108.2
C25 C24 C23 111.03(17)
C25 C24 H24A 109.4
C23 C24 H24A 109.4
C25 C24 H24B 109.4
C23 C24 H24B 109.4
H24A C24 H24B 108.0
C24 C25 C20 111.51(15)
C24 C25 H25A 109.3
C20 C25 H25A 109.3
C24 C25 H25B 109.3
C20 C25 H25B 109.3
H25A C25 H25B 108.0
C27 C26 C31 111.50(15)
C27 C26 P1 113.79(12)
C31 C26 P1 111.00(12)
C27 C26 H26 106.7
C31 C26 H26 106.7
P1 C26 H26 106.7
C28 C27 C26 109.74(16)
C28 C27 H27A 109.7
C26 C27 H27A 109.7
C28 C27 H27B 109.7
C26 C27 H27B 109.7
H27A C27 H27B 108.2
C29 C28 C27 111.02(18)
C29 C28 H28A 109.4
C27 C28 H28A 109.4
C29 C28 H28B 109.4
C27 C28 H28B 109.4
H28A C28 H28B 108.0
C30 C29 C28 112.07(18)
C30 C29 H29A 109.2
C28 C29 H29A 109.2
C30 C29 H29B 109.2
C28 C29 H29B 109.2
H29A C29 H29B 107.9
C29 C30 C31 111.99(17)
C29 C30 H30A 109.2
C31 C30 H30A 109.2
C29 C30 H30B 109.2
C31 C30 H30B 109.2
H30A C30 H30B 107.9
C30 C31 C26 110.86(16)
C30 C31 H31A 109.5
C26 C31 H31A 109.5
C30 C31 H31B 109.5
C26 C31 H31B 109.5
H31A C31 H31B 108.1
F3 C32 F2 108.5(3)
F3 C32 F1 107.4(3)
F2 C32 F1 105.8(2)
F3 C32 S1 111.9(2)
F2 C32 S1 112.36(17)
F1 C32 S1 110.5(2)
C20 P1 C26 111.38(8)
C20 P1 C1 117.45(8)
C26 P1 C1 108.21(8)
C20 P1 H1 104.8(8)
C26 P1 H1 106.3(8)
C1 P1 H1 108.0(8)
O1 S1 O3 114.56(11)
O1 S1 O2 117.10(11)
O3 S1 O2 113.26(11)
O1 S1 C32 102.74(10)
O3 S1 C32 102.55(14)
O2 S1 C32 104.18(13)

loop_
_geom_bond_atom_site_label_1
_geom_bond_atom_site_label_2
_geom_bond_distance
C1 C14 1.544(2)
C1 C8 1.545(2)
C1 C2 1.548(2)
C1 P1 1.8786(17)
C2 C3 1.388(2)
C2 C7 1.402(2)
C3 C4 1.391(3)
C3 H3 0.9500
C4 C5 1.383(3)
C4 H4 0.9500
C5 C6 1.382(3)
C5 H5 0.9500
C6 C7 1.381(3)
C6 H6 0.9500
C7 H7 0.9500
C8 C13 1.391(2)
C8 C9 1.391(2)
C9 C10 1.389(2)
C9 H9 0.9500
C10 C11 1.383(3)
C10 H10 0.9500
C11 C12 1.382(3)
C11 H11 0.9500
C12 C13 1.393(3)
C12 H12 0.9500
C13 H13 0.9500
C14 C19 1.394(2)
C14 C15 1.398(2)
C15 C16 1.383(3)
C15 H15 0.9500
C16 C17 1.381(3)
C16 H16 0.9500
C17 C18 1.386(3)
C17 H17 0.9500
C18 C19 1.389(3)
C18 H18 0.9500
C19 H19 0.9500
C20 C21 1.533(2)
C20 C25 1.560(2)
C20 P1 1.8284(17)
C20 H20 1.0000
C21 C22 1.526(3)
C21 H21A 0.9900
C21 H21B 0.9900
C22 C23 1.505(3)
C22 H22A 0.9900
C22 H22B 0.9900
C23 C24 1.527(3)
C23 H23A 0.9900
C23 H23B 0.9900
C24 C25 1.516(3)
C24 H24A 0.9900
C24 H24B 0.9900
C25 H25A 0.9900
C25 H25B 0.9900
C26 C27 1.534(2)
C26 C31 1.546(2)
C26 P1 1.8376(17)
C26 H26 1.0000
C27 C28 1.533(3)
C27 H27A 0.9900
C27 H27B 0.9900
C28 C29 1.527(3)
C28 H28A 0.9900
C28 H28B 0.9900
C29 C30 1.515(3)
C29 H29A 0.9900
C29 H29B 0.9900
C30 C31 1.528(3)
C30 H30A 0.9900
C30 H30B 0.9900
C31 H31A 0.9900
C31 H31B 0.9900
C32 F3 1.300(3)
C32 F2 1.328(3)
C32 F1 1.338(4)
C32 S1 1.813(3)
O1 S1 1.4307(15)
O2 S1 1.4326(18)
O3 S1 1.4310(18)
P1 H1 1.290(18)
